data_4514689
loop_
_publ_author_name
'He, Xiao-Long'
'Zhao, Hui-Ru'
'Song, Xue'
'Jiang, Bo'
'Du, Wei'
'Chen, Ying-Chun'

_publ_section_title
;
 Asymmetric Barton--Zard Reaction To Access 3-Pyrrole-Containing Axially
 Chiral Skeletons
;
_journal_issue 5
_journal_name_full 'ACS Catalysis'
_journal_page_first 4374
_journal_paper_doi 10.1021/acscatal.9b00767
_journal_volume 9
_journal_year 2019
_chemical_absolute_configuration ad
_chemical_formula_moiety 'C21 H20 F3 N O5 S'
_chemical_formula_sum 'C21 H20 F3 N O5 S'
_chemical_formula_weight 455.44
_space_group_crystal_system triclinic
_space_group_IT_number 1
_space_group_name_Hall 'P 1'
_space_group_name_H-M_alt 'P 1'
_symmetry_space_group_name_Hall 'P 1'
_symmetry_space_group_name_H-M 'P 1'
_atom_sites_solution_hydrogens geom
_atom_sites_solution_primary direct
_audit_creation_date 2018-03-09
_audit_creation_method
;
Olex2 1.2
(compiled 2017.08.10 svn.r3458 for OlexSys, GUI svn.r5381)
;
_cell_angle_alpha 90.165(2)
_cell_angle_beta 95.249(2)
_cell_angle_gamma 115.510(3)
_cell_formula_units_Z 2
_cell_length_a 9.0328(3)
_cell_length_b 9.5060(3)
_cell_length_c 13.9771(3)
_cell_measurement_reflns_used 10200
_cell_measurement_temperature 140.00(10)
_cell_measurement_theta_max 72.5870
_cell_measurement_theta_min 5.1550
_cell_volume 1077.42(6)
_computing_cell_refinement 'CrysAlisPro 1.171.38.46 (Rigaku OD, 2015)'
_computing_data_collection 'CrysAlisPro 1.171.38.46 (Rigaku OD, 2015)'
_computing_data_reduction 'CrysAlisPro 1.171.38.46 (Rigaku OD, 2015)'
_computing_molecular_graphics 'Olex2 (Dolomanov et al., 2009)'
_computing_publication_material 'Olex2 (Dolomanov et al., 2009)'
_computing_structure_refinement 'ShelXL (Sheldrick, 2015)'
_computing_structure_solution 'ShelXT (Sheldrick, 2015)'
_diffrn_ambient_environment N~2~
_diffrn_ambient_temperature 140.00(10)
_diffrn_detector 'CCD plate'
_diffrn_detector_area_resol_mean 15.9595
_diffrn_detector_type EosS2
_diffrn_measured_fraction_theta_full 0.999
_diffrn_measured_fraction_theta_max 0.981
_diffrn_measurement_details
;
List of Runs (angles in degrees, time in seconds):

  # Type    Start    End  Width  t~exp~   \w     \q     \k     \f   Frames
--------------------------------------------------------------------------
  1  \w      3.00  33.00   1.00    1.00    --   36.00  88.00  -4.39   30
  2  \w   -105.00 -17.00   1.00    1.00    --  -36.04 -38.00  60.00   88
  3  \w    -55.00  33.00   1.00    1.00    --  -36.04  38.00-150.00   88
  4  \w    -55.00  33.00   1.00    1.00    --  -36.04  38.00-120.00   88
  5  \w   -105.00 -17.00   1.00    1.00    --  -36.04 -38.00-150.00   88
  6  \w     23.00  89.00   1.00    1.00    --   36.04-125.00  60.00   66
  7  \w     -1.00  25.00   1.00    1.00    --   36.04  95.00 121.83   26
  8  \w      1.00  75.00   1.00    1.00    --   36.04 -99.00   0.00   74
  9  \w    -31.00  53.00   1.00    1.00    --   36.04 -57.00 -90.00   84
 10  \w     23.00  89.00   1.00    1.00    --   36.04-125.00 150.00   66
 11  \w     23.00  89.00   1.00    1.00    --   36.04-125.00 -60.00   66
 12  \w    -33.00 105.00   1.00    1.00    --   36.04   0.00   0.00  138
 13  \w      8.00  34.00   1.00    1.00    --   40.00  87.00 -58.64   26
 14  \w      6.00  32.00   1.00    1.00    --   40.00  90.00-149.00   26
 15  \w     14.00  40.00   1.00    1.00    --   44.00  83.00-124.76   26
 16  \w     15.00  46.00   1.00    1.00    --   44.00  81.00  64.24   31
 17  \w     19.00  46.00   1.00    1.00    --   48.00  81.00 138.19   27
 18  \w     20.00  46.00   1.00    1.00    --   48.00  80.00 -84.72   26
 19  \w     19.00  46.00   1.00    1.00    --   48.00  81.00  96.84   27
 20  \w     26.00 119.00   1.00    1.00    --   52.00  76.00 -51.55   93
 21  \w     25.00 120.00   1.00    1.00    --   52.00  77.00 179.80   95
 22  \w     26.00 119.00   1.00    1.00    --   52.00  76.00 140.43   93
 23  \w     26.00 119.00   1.00    1.00    --   52.00  75.00  18.23   93
 24  \w     29.00 124.00   1.00    1.00    --   56.00  77.00 -79.99   95
 25  \w     30.00 123.00   1.00    1.00    --   56.00  75.00-118.53   93
 26  \w     32.00 123.00   1.00    1.00    --   56.00  72.00  76.45   91
 27  \w     34.00 127.00   1.00    1.00    --   60.00  75.00 -21.23   93
 28  \w     63.00 148.00   1.00    1.00    --   80.00  47.00-138.27   85
 29  \w     82.00 176.00   1.00    1.00    --  108.71  77.00  60.00   94
 30  \w     82.00 176.00   1.00    1.00    --  108.71  77.00   0.00   94
 31  \w     42.00 127.00   1.00    1.00    --  108.71 -61.00   0.00   85
 32  \w     91.00 176.00   1.00    1.00    --  108.71  61.00  90.00   85
 33  \w     42.00 127.00   1.00    1.00    --  108.71 -61.00 120.00   85
 34  \w     91.00 176.00   1.00    1.00    --  108.71  61.00 -60.00   85
 35  \w     82.00 176.00   1.00    1.00    --  108.71  77.00 -30.00   94
 36  \w     82.00 176.00   1.00    1.00    --  108.71  77.00-180.00   94
 37  \w     82.00 176.00   1.00    1.00    --  108.71  77.00 -60.00   94
 38  \w     82.00 176.00   1.00    1.00    --  108.71  77.00-150.00   94
 39  \w     41.00 135.00   1.00    1.00    --  108.71 -77.00-120.00   94
 40  \w     39.00 115.00   1.00    1.00    --  108.71-111.00-120.00   76
 41  \w     82.00 176.00   1.00    1.00    --  108.71  77.00 150.00   94
 42  \w     82.00 176.00   1.00    1.00    --  108.71  77.00  90.00   94
 43  \w     91.00 176.00   1.00    1.00    --  108.71  61.00 -30.00   85
 44  \w     39.00 115.00   1.00    1.00    --  108.71-111.00 150.00   76
 45  \w     82.00 176.00   1.00    1.00    --  108.71  77.00 120.00   94
 46  \w     82.00 108.00   1.00    1.00    --  108.71  77.00 -90.00   26
 47  \w     92.00 125.00   1.00    1.00    --  108.71  61.00  60.00   33
 48  \w     44.00 108.00   1.00    1.00    --  108.71 -94.00  30.00   64
 49  \w     82.00 109.00   1.00    1.00    --  108.71  77.00  30.00   27
 50  \w     93.00 173.00   1.00    1.00    --  108.71  61.00 150.00   80
 51  \w     82.00 109.00   1.00    1.00    --  108.71  77.00-120.00   27
 52  \w     91.00 173.00   1.00    1.00    --  108.71  61.00  30.00   82
 53  \w     91.00 121.00   1.00    1.00    --  108.71  61.00-120.00   30
 54  \w    131.00 165.00   1.00    1.00    --  108.71  61.00-120.00   34
 55  \w     91.00 173.00   1.00    1.00    --  108.71  61.00 -90.00   82
 56  \w    141.00 167.00   1.00    1.00    --  108.71  61.00   0.00   26
 57  \w     91.00 137.00   1.00    1.00    --  108.71  61.00   0.00   46
 58  \w     91.00 168.00   1.00    1.00    --  108.71  61.00 120.00   77
;
_diffrn_measurement_device 'four-circle diffractometer'
_diffrn_measurement_device_type 'New Gemini, Dual, Cu at zero, EosS2'
_diffrn_measurement_method '\w scans'
_diffrn_orient_matrix_type 'CrysAlisPro convention (1999,Acta A55,543-557)'
_diffrn_orient_matrix_UB_11 0.0348346000
_diffrn_orient_matrix_UB_12 0.0539432000
_diffrn_orient_matrix_UB_13 0.1071021000
_diffrn_orient_matrix_UB_21 0.1788845000
_diffrn_orient_matrix_UB_22 0.1112558000
_diffrn_orient_matrix_UB_23 -0.0158415000
_diffrn_orient_matrix_UB_31 -0.0536562000
_diffrn_orient_matrix_UB_32 0.1304941000
_diffrn_orient_matrix_UB_33 -0.0235868000
_diffrn_radiation_monochromator graphite
_diffrn_radiation_probe x-ray
_diffrn_radiation_type CuK\a
_diffrn_radiation_wavelength 1.54184
_diffrn_reflns_av_R_equivalents 0.0330
_diffrn_reflns_av_unetI/netI 0.0291
_diffrn_reflns_Laue_measured_fraction_full 0.999
_diffrn_reflns_Laue_measured_fraction_max 0.981
_diffrn_reflns_limit_h_max 11
_diffrn_reflns_limit_h_min -11
_diffrn_reflns_limit_k_max 11
_diffrn_reflns_limit_k_min -10
_diffrn_reflns_limit_l_max 17
_diffrn_reflns_limit_l_min -17
_diffrn_reflns_number 21432
_diffrn_reflns_point_group_measured_fraction_full 0.905
_diffrn_reflns_point_group_measured_fraction_max 0.881
_diffrn_reflns_theta_full 67.684
_diffrn_reflns_theta_max 73.095
_diffrn_reflns_theta_min 5.161
_diffrn_source 'fine-focus sealed X-ray tube'
_diffrn_source_type 'Enhance (Cu) X-ray Source'
_exptl_absorpt_coefficient_mu 1.867
_exptl_absorpt_correction_T_max 1.00000
_exptl_absorpt_correction_T_min 0.35813
_exptl_absorpt_correction_type multi-scan
_exptl_absorpt_process_details
;
CrysAlisPro 1.171.38.46 (Rigaku Oxford Diffraction, 2015)
Empirical absorption correction using spherical harmonics,
 implemented in SCALE3 ABSPACK scaling algorithm.
;
_exptl_crystal_colour 'clear light colourless'
_exptl_crystal_colour_lustre clear
_exptl_crystal_colour_modifier light
_exptl_crystal_colour_primary colourless
_exptl_crystal_density_diffrn 1.404
_exptl_crystal_description block
_exptl_crystal_F_000 472
_exptl_crystal_size_max 0.6
_exptl_crystal_size_mid 0.55
_exptl_crystal_size_min 0.3
_refine_diff_density_max 0.790
_refine_diff_density_min -0.547
_refine_diff_density_rms 0.067
_refine_ls_abs_structure_details
;
 Flack x determined using 3045 quotients [(I+)-(I-)]/[(I+)+(I-)]
 (Parsons, Flack and Wagner, Acta Cryst. B69 (2013) 249-259).
;
_refine_ls_abs_structure_Flack 0.026(11)
_refine_ls_extinction_method none
_refine_ls_goodness_of_fit_ref 1.040
_refine_ls_hydrogen_treatment constr
_refine_ls_matrix_type full
_refine_ls_number_parameters 567
_refine_ls_number_reflns 7615
_refine_ls_number_restraints 18
_refine_ls_restrained_S_all 1.046
_refine_ls_R_factor_all 0.0659
_refine_ls_R_factor_gt 0.0640
_refine_ls_shift/su_max 0.002
_refine_ls_shift/su_mean 0.000
_refine_ls_structure_factor_coef Fsqd
_refine_ls_weighting_details 'w=1/[\s^2^(Fo^2^)+(0.1080P)^2^+0.8971P] where P=(Fo^2^+2Fc^2^)/3'
_refine_ls_weighting_scheme calc
_refine_ls_wR_factor_gt 0.1717
_refine_ls_wR_factor_ref 0.1746
_reflns_Friedel_coverage 0.796
_reflns_Friedel_fraction_full 0.811
_reflns_Friedel_fraction_max 0.781
_reflns_number_gt 7335
_reflns_number_total 7615
_reflns_threshold_expression 'I > 2\s(I)'
_cod_data_source_file cs9b00767_si_002.cif
_cod_data_source_block 3d
_cod_database_code 4514689
_shelx_shelxl_version_number 2014/7
_shelx_space_group_comment
;
The symmetry employed for this shelxl refinement is uniquely defined
by the following loop, which should always be used as a source of
symmetry information in preference to the above space-group names.
They are only intended as comments.
;
_reflns_odcompleteness_completeness 99.97
_reflns_odcompleteness_iscentric 1
_reflns_odcompleteness_theta 66.97
_olex2_refinement_description
;
1. Fixed Uiso
 At 1.2 times of:
  All C(H) groups, All N(H) groups
 At 1.5 times of:
  All C(H,H,H) groups
2. Rigid bond restraints
 C01Q, C01J, C01O
 with sigma for 1-2 distances of 0.001 and sigma for 1-3 distances of 0.001
3. Uiso/Uaniso restraints and constraints
C01Q \\sim C01J \\sim C01O: within 2A with sigma of 0.001 and sigma for
terminal atoms of 0.002
4.a Aromatic/amide H refined with riding coordinates:
 N00A(H00A), N00B(H00B), C00L(H00L), C00S(H00S), C00W(H00W), C00X(H00X),
 C00Z(H00Z), C012(H012), C016(H016), C017(H017), C019(H019), C01B(H01N),
 C01D(H01D), C01F(H01R), C01H(H01S), C01I(H01T)
4.b Idealised Me refined as rotating group:
 C013(H01A,H01B,H01C), C01E(H01O,H01P,H01Q), C01G(H01E,H01F,H01G), C01K(H01H,
 H01I,H01J), C01M(H01K,H01L,H01M), C01N(H01U,H01V,H01W), C01O(H01X,H01Y,H),
 C01Q(H01Z,HA,HB)
;
_olex2_submission_special_instructions 'No special instructions were received'
_oxdiff_exptl_absorpt_empirical_details
;
Empirical correction (ABSPACK) includes:
- Absorption correction using spherical harmonics
- Frame scaling
- Detector area scaling
;
_oxdiff_exptl_absorpt_empirical_full_max 2.011
_oxdiff_exptl_absorpt_empirical_full_min 0.629

loop_
_space_group_symop_operation_xyz
'x, y, z'

loop_
_atom_site_label
_atom_site_type_symbol
_atom_site_fract_x
_atom_site_fract_y
_atom_site_fract_z
_atom_site_U_iso_or_equiv
_atom_site_adp_type
_atom_site_occupancy
_atom_site_site_symmetry_order
_atom_site_calc_flag
_atom_site_refinement_flags_posn
_atom_site_refinement_flags_adp
S001 S 0.4122(2) 0.19660(17) 0.10426(11) 0.0504(4) Uani 1 1 d . .
S002 S 0.95291(17) 1.06142(17) 0.64919(11) 0.0464(4) Uani 1 1 d . .
O003 O 0.1451(4) 0.2310(4) 0.3243(3) 0.0374(8) Uani 1 1 d . .
O004 O 0.3432(5) 0.4317(4) 0.4153(3) 0.0389(9) Uani 1 1 d . .
O005 O 0.3874(5) 0.0386(5) 0.1485(3) 0.0396(9) Uani 1 1 d . .
O006 O 0.6493(5) 0.4938(5) 0.6067(3) 0.0391(9) Uani 1 1 d . .
O007 O 0.8507(5) 1.0932(5) 0.7222(3) 0.0439(9) Uani 1 1 d . .
O008 O 0.7486(5) 0.6321(5) 0.7488(3) 0.0467(10) Uani 1 1 d . .
F009 F 0.4459(7) 0.2775(7) -0.0697(4) 0.0861(16) Uani 1 1 d . .
N00A N 0.4500(5) 0.6543(5) 0.5722(3) 0.0340(10) Uani 1 1 d . .
H00A H 0.4274 0.5831 0.5278 0.041 Uiso 1 1 calc R .
N00B N 0.5126(5) 0.2500(5) 0.4541(3) 0.0310(9) Uani 1 1 d . .
H00B H 0.5534 0.3341 0.4902 0.037 Uiso 1 1 calc R .
O00C O 0.9866(7) 0.9367(7) 0.6758(4) 0.0662(13) Uani 1 1 d . .
O00D O 0.2691(10) 0.2203(8) 0.1018(6) 0.097(2) Uani 1 1 d . .
F00E F 1.2489(6) 1.2324(7) 0.6093(4) 0.0846(15) Uani 1 1 d . .
C00F C 0.2118(6) -0.0461(6) 0.2766(3) 0.0305(10) Uani 1 1 d . .
O00G O 0.8847(8) 1.0669(8) 0.5561(4) 0.0761(16) Uani 1 1 d . .
C00H C 0.2881(6) 0.3000(6) 0.3788(3) 0.0308(10) Uani 1 1 d . .
C00I C 0.3724(6) 0.2021(6) 0.3904(3) 0.0309(10) Uani 1 1 d . .
F00J F 1.1162(8) 1.3593(6) 0.6465(6) 0.100(2) Uani 1 1 d . .
C00K C 0.3508(6) 0.0609(6) 0.3463(3) 0.0288(10) Uani 1 1 d . .
C00L C -0.2466(7) -0.3540(7) 0.3693(5) 0.0457(14) Uani 1 1 d . .
H00L H -0.3470 -0.4220 0.3897 0.055 Uiso 1 1 calc R .
C00M C 0.5628(6) 0.6844(6) 0.6511(3) 0.0325(11) Uani 1 1 d . .
C00N C 0.4810(6) 0.0270(6) 0.3842(3) 0.0325(11) Uani 1 1 d . .
F00O F 0.5501(10) 0.1241(9) -0.0292(5) 0.114(2) Uani 1 1 d . .
C00P C 0.4459(7) 0.8520(7) 0.6559(4) 0.0380(12) Uani 1 1 d . .
F00Q F 1.2103(7) 1.2498(10) 0.7555(4) 0.132(3) Uani 1 1 d . .
O00R O 0.5711(10) 0.3075(8) 0.1381(5) 0.102(3) Uani 1 1 d . .
C00S C -0.0369(8) -0.2646(7) 0.1458(4) 0.0465(14) Uani 1 1 d . .
H00S H -0.1192 -0.3358 0.1022 0.056 Uiso 1 1 calc R .
C00T C 0.0581(6) -0.1489(6) 0.3098(4) 0.0320(10) Uani 1 1 d . .
C00U C 0.0419(7) 0.3148(8) 0.2976(4) 0.0457(14) Uani 1 1 d . .
C00V C 0.5613(6) 0.8076(6) 0.7046(4) 0.0350(11) Uani 1 1 d . .
C00W C 0.5763(6) 0.1451(6) 0.4514(4) 0.0349(11) Uani 1 1 d . .
H00W H 0.6697 0.1517 0.4889 0.042 Uiso 1 1 calc R .
C00X C 0.6297(9) 0.8042(9) 1.0637(5) 0.0559(17) Uani 1 1 d . .
H00X H 0.6887 0.8482 1.1227 0.067 Uiso 1 1 calc R .
C00Y C -0.0668(7) -0.2577(6) 0.2431(4) 0.0374(12) Uani 1 1 d . .
C00Z C 0.1099(8) -0.1688(7) 0.1158(4) 0.0427(13) Uani 1 1 d . .
H00Z H 0.1302 -0.1752 0.0523 0.051 Uiso 1 1 calc R .
C010 C 0.5989(7) 0.8071(7) 0.8867(4) 0.0418(13) Uani 1 1 d . .
C011 C 0.6561(6) 0.5925(6) 0.6648(4) 0.0325(11) Uani 1 1 d . .
C012 C 0.4842(10) 0.6767(10) 1.0604(5) 0.065(2) Uani 1 1 d . .
H012 H 0.4449 0.6325 1.1175 0.078 Uiso 1 1 calc R .
C013 C 0.5086(8) -0.1114(7) 0.3553(4) 0.0436(13) Uani 1 1 d . .
H01A H 0.4103 -0.2054 0.3607 0.065 Uiso 1 1 calc GR .
H01B H 0.5981 -0.1141 0.3967 0.065 Uiso 1 1 calc GR .
H01C H 0.5352 -0.1032 0.2899 0.065 Uiso 1 1 calc GR .
C014 C 0.2314(7) -0.0591(6) 0.1824(4) 0.0374(12) Uani 1 1 d . .
C015 C 0.6579(7) 0.8755(7) 0.7993(4) 0.0364(12) Uani 1 1 d . .
C016 C -0.1214(8) -0.2459(7) 0.4363(4) 0.0467(14) Uani 1 1 d . .
H016 H -0.1401 -0.2425 0.5004 0.056 Uiso 1 1 calc R .
C017 C -0.2203(7) -0.3582(7) 0.2762(5) 0.0484(15) Uani 1 1 d . .
H017 H -0.3041 -0.4281 0.2326 0.058 Uiso 1 1 calc R .
F018 F 0.2937(11) 0.0351(9) -0.0574(4) 0.140(4) Uani 1 1 d . .
C019 C 0.3808(7) 0.7533(7) 0.5752(4) 0.0397(12) Uani 1 1 d . .
H019 H 0.3002 0.7551 0.5294 0.048 Uiso 1 1 calc R .
C01A C 0.6932(8) 0.8715(8) 0.9771(4) 0.0448(13) Uani 1 1 d . .
C01B C 0.4555(9) 0.6713(7) 0.8923(5) 0.0502(16) Uani 1 1 d . .
H01N H 0.3984 0.6183 0.8347 0.060 Uiso 1 1 calc R .
C01C C 0.7995(7) 1.0079(7) 0.8059(4) 0.0408(12) Uani 1 1 d . .
C01D C 0.0267(7) -0.1468(6) 0.4065(4) 0.0386(12) Uani 1 1 d . .
H01D H 0.1083 -0.0766 0.4510 0.046 Uiso 1 1 calc R .
C01E C 0.4027(8) 0.9814(8) 0.6843(5) 0.0527(16) Uani 1 1 d . .
H01O H 0.3429 0.9535 0.7399 0.079 Uiso 1 1 calc GR .
H01P H 0.3358 0.9977 0.6322 0.079 Uiso 1 1 calc GR .
H01Q H 0.5020 1.0756 0.6990 0.079 Uiso 1 1 calc GR .
C01F C 0.8446(8) 1.0056(8) 0.9764(4) 0.0496(15) Uani 1 1 d . .
H01R H 0.9094 1.0476 1.0342 0.060 Uiso 1 1 calc R .
C01G C -0.0013(9) 0.3737(10) 0.3876(5) 0.0583(17) Uani 1 1 d . .
H01E H -0.0298 0.2946 0.4341 0.087 Uiso 1 1 calc GR .
H01F H -0.0932 0.3975 0.3712 0.087 Uiso 1 1 calc GR .
H01G H 0.0919 0.4660 0.4142 0.087 Uiso 1 1 calc GR .
C01H C 0.8976(8) 1.0744(8) 0.8937(4) 0.0481(14) Uani 1 1 d . .
H01S H 0.9967 1.1637 0.8945 0.058 Uiso 1 1 calc R .
C01I C 0.3924(10) 0.6103(9) 0.9742(6) 0.065(2) Uani 1 1 d . .
H01T H 0.2896 0.5254 0.9727 0.078 Uiso 1 1 calc R .
C01J C 0.8635(12) 0.5628(12) 0.7779(7) 0.083(2) Uani 1 1 d . U
C01K C 0.1302(10) 0.4438(9) 0.2331(5) 0.0582(17) Uani 1 1 d . .
H01H H 0.2340 0.5151 0.2660 0.087 Uiso 1 1 calc GR .
H01I H 0.0641 0.4983 0.2162 0.087 Uiso 1 1 calc GR .
H01J H 0.1489 0.4007 0.1758 0.087 Uiso 1 1 calc GR .
C01L C 1.1470(9) 1.2409(10) 0.6688(6) 0.0627(19) Uani 1 1 d . .
C01M C -0.1101(9) 0.1845(11) 0.2460(7) 0.074(2) Uani 1 1 d . .
H01K H -0.0809 0.1484 0.1897 0.111 Uiso 1 1 calc GR .
H01L H -0.1908 0.2226 0.2275 0.111 Uiso 1 1 calc GR .
H01M H -0.1551 0.1000 0.2880 0.111 Uiso 1 1 calc GR .
C01N C 0.7680(13) 0.3873(11) 0.7854(7) 0.075(2) Uani 1 1 d . .
H01U H 0.6662 0.3649 0.8118 0.113 Uiso 1 1 calc GR .
H01V H 0.8326 0.3494 0.8265 0.113 Uiso 1 1 calc GR .
H01W H 0.7450 0.3369 0.7226 0.113 Uiso 1 1 calc GR .
C01O C 0.9937(12) 0.6022(13) 0.7062(8) 0.087(2) Uani 1 1 d . U
H01X H 0.9467 0.5346 0.6495 0.131 Uiso 1 1 calc GR .
H01Y H 1.0865 0.5880 0.7353 0.131 Uiso 1 1 calc GR .
H H 1.0293 0.7088 0.6890 0.131 Uiso 1 1 calc GR .
C01P C 0.4232(10) 0.1493(10) -0.0219(5) 0.0623(19) Uani 1 1 d . .
C01Q C 0.9489(14) 0.6556(14) 0.8710(8) 0.092(2) Uani 1 1 d . U
H01Z H 0.9838 0.7648 0.8612 0.139 Uiso 1 1 calc GR .
HA H 1.0433 0.6372 0.8913 0.139 Uiso 1 1 calc GR .
HB H 0.8738 0.6238 0.9196 0.139 Uiso 1 1 calc GR .

loop_
_atom_site_aniso_label
_atom_site_aniso_U_11
_atom_site_aniso_U_22
_atom_site_aniso_U_33
_atom_site_aniso_U_23
_atom_site_aniso_U_13
_atom_site_aniso_U_12
S001 0.0654(9) 0.0348(7) 0.0421(7) -0.0026(6) 0.0124(6) 0.0121(7)
S002 0.0475(8) 0.0430(8) 0.0479(7) -0.0036(6) 0.0049(6) 0.0189(6)
O003 0.0277(17) 0.0334(19) 0.0429(19) -0.0085(15) -0.0098(14) 0.0081(15)
O004 0.0389(19) 0.033(2) 0.0389(19) -0.0147(16) -0.0102(15) 0.0133(16)
O005 0.0410(19) 0.039(2) 0.0292(16) -0.0019(14) -0.0011(14) 0.0091(16)
O006 0.0390(19) 0.040(2) 0.0385(19) -0.0192(16) -0.0134(15) 0.0211(17)
O007 0.039(2) 0.042(2) 0.045(2) -0.0050(17) 0.0043(16) 0.0120(18)
O008 0.051(2) 0.043(2) 0.047(2) -0.0234(18) -0.0235(18) 0.0273(19)
F009 0.110(4) 0.098(4) 0.066(3) 0.043(3) 0.033(3) 0.056(3)
N00A 0.030(2) 0.038(2) 0.030(2) -0.0102(18) -0.0080(16) 0.0127(18)
N00B 0.0253(18) 0.030(2) 0.0295(19) -0.0084(16) -0.0073(15) 0.0062(16)
O00C 0.072(3) 0.064(3) 0.078(3) 0.001(3) 0.013(3) 0.043(3)
O00D 0.130(6) 0.081(4) 0.129(6) 0.053(4) 0.079(5) 0.078(4)
F00E 0.063(3) 0.091(4) 0.107(4) 0.030(3) 0.036(3) 0.036(3)
C00F 0.028(2) 0.028(2) 0.030(2) -0.0047(19) -0.0089(18) 0.010(2)
O00G 0.075(4) 0.097(5) 0.057(3) -0.010(3) -0.004(3) 0.040(3)
C00H 0.029(2) 0.030(3) 0.026(2) -0.0048(18) -0.0010(17) 0.0066(19)
C00I 0.030(2) 0.030(3) 0.024(2) -0.0039(18) -0.0036(17) 0.0061(19)
F00J 0.103(4) 0.046(3) 0.160(6) 0.006(3) 0.056(4) 0.031(3)
C00K 0.028(2) 0.026(2) 0.023(2) -0.0034(17) -0.0034(17) 0.0050(19)
C00L 0.032(3) 0.031(3) 0.065(4) 0.001(3) 0.004(2) 0.004(2)
C00M 0.030(2) 0.030(3) 0.030(2) -0.0082(19) -0.0096(18) 0.009(2)
C00N 0.029(2) 0.037(3) 0.031(2) -0.006(2) -0.0037(18) 0.015(2)
F00O 0.179(7) 0.128(5) 0.101(4) 0.049(4) 0.080(5) 0.114(5)
C00P 0.037(3) 0.038(3) 0.037(3) -0.007(2) -0.003(2) 0.017(2)
F00Q 0.065(3) 0.168(7) 0.066(3) -0.011(4) -0.007(2) -0.039(4)
O00R 0.109(5) 0.063(4) 0.074(4) -0.001(3) -0.002(4) -0.016(4)
C00S 0.048(3) 0.036(3) 0.042(3) -0.012(2) -0.017(2) 0.009(3)
C00T 0.029(2) 0.024(2) 0.041(3) -0.004(2) -0.0051(19) 0.011(2)
C00U 0.036(3) 0.050(4) 0.050(3) -0.009(3) -0.009(2) 0.021(3)
C00V 0.031(2) 0.034(3) 0.035(2) -0.007(2) -0.0043(19) 0.011(2)
C00W 0.028(2) 0.036(3) 0.032(2) -0.008(2) -0.0068(18) 0.008(2)
C00X 0.060(4) 0.059(4) 0.045(3) -0.003(3) -0.012(3) 0.026(3)
C00Y 0.033(2) 0.032(3) 0.043(3) -0.005(2) -0.011(2) 0.012(2)
C00Z 0.052(3) 0.039(3) 0.026(2) -0.009(2) -0.010(2) 0.013(3)
C010 0.045(3) 0.038(3) 0.038(3) -0.008(2) -0.004(2) 0.015(2)
C011 0.026(2) 0.031(3) 0.033(2) -0.0087(19) -0.0084(18) 0.0078(19)
C012 0.077(5) 0.075(5) 0.042(3) 0.013(3) 0.013(3) 0.031(4)
C013 0.046(3) 0.043(3) 0.044(3) -0.010(2) -0.009(2) 0.023(3)
C014 0.037(3) 0.033(3) 0.034(3) -0.006(2) -0.005(2) 0.009(2)
C015 0.038(3) 0.037(3) 0.038(3) -0.012(2) -0.007(2) 0.022(2)
C016 0.047(3) 0.040(3) 0.045(3) -0.005(2) 0.005(2) 0.011(3)
C017 0.033(3) 0.033(3) 0.067(4) -0.006(3) -0.013(3) 0.006(2)
F018 0.175(7) 0.114(5) 0.039(2) 0.000(3) 0.000(3) -0.021(5)
C019 0.033(3) 0.048(3) 0.036(3) -0.008(2) -0.011(2) 0.018(2)
C01A 0.050(3) 0.049(3) 0.039(3) -0.008(2) -0.006(2) 0.027(3)
C01B 0.063(4) 0.026(3) 0.053(3) -0.005(2) 0.021(3) 0.008(3)
C01C 0.035(3) 0.043(3) 0.044(3) -0.010(2) -0.004(2) 0.018(2)
C01D 0.034(3) 0.029(3) 0.043(3) -0.005(2) -0.004(2) 0.006(2)
C01E 0.047(3) 0.053(4) 0.064(4) -0.016(3) -0.014(3) 0.031(3)
C01F 0.046(3) 0.053(4) 0.043(3) -0.021(3) -0.014(2) 0.019(3)
C01G 0.045(3) 0.078(5) 0.062(4) 0.004(4) 0.009(3) 0.036(4)
C01H 0.050(3) 0.044(3) 0.047(3) -0.017(3) -0.008(3) 0.020(3)
C01I 0.056(4) 0.059(4) 0.060(4) 0.011(3) 0.005(3) 0.007(3)
C01J 0.086(4) 0.092(4) 0.093(4) -0.044(3) -0.049(3) 0.071(4)
C01K 0.078(5) 0.061(4) 0.050(3) 0.005(3) 0.005(3) 0.043(4)
C01L 0.054(4) 0.056(4) 0.068(5) 0.006(3) 0.014(3) 0.012(3)
C01M 0.046(4) 0.077(5) 0.090(6) -0.025(4) -0.033(4) 0.025(4)
C01N 0.103(7) 0.078(6) 0.072(5) 0.023(4) 0.020(5) 0.062(6)
C01O 0.083(4) 0.093(4) 0.103(4) -0.039(4) -0.043(3) 0.066(4)
C01P 0.073(5) 0.066(5) 0.045(3) 0.019(3) 0.013(3) 0.026(4)
C01Q 0.095(4) 0.102(4) 0.095(4) -0.044(4) -0.055(3) 0.069(4)

loop_
_atom_type_symbol
_atom_type_description
_atom_type_scat_dispersion_real
_atom_type_scat_dispersion_imag
_atom_type_scat_source
C C 0.0181 0.0091 'International Tables Vol C Tables 4.2.6.8 and 6.1.1.4'
H H 0.0000 0.0000 'International Tables Vol C Tables 4.2.6.8 and 6.1.1.4'
F F 0.0727 0.0534 'International Tables Vol C Tables 4.2.6.8 and 6.1.1.4'
N N 0.0311 0.0180 'International Tables Vol C Tables 4.2.6.8 and 6.1.1.4'
O O 0.0492 0.0322 'International Tables Vol C Tables 4.2.6.8 and 6.1.1.4'
S S 0.3331 0.5567 'International Tables Vol C Tables 4.2.6.8 and 6.1.1.4'

loop_
_geom_angle_atom_site_label_1
_geom_angle_atom_site_label_2
_geom_angle_atom_site_label_3
_geom_angle
O005 S001 C01P 99.3(3)
O00D S001 O005 111.8(3)
O00D S001 C01P 104.3(5)
O00R S001 O005 107.4(4)
O00R S001 O00D 125.0(5)
O00R S001 C01P 105.7(4)
O007 S002 C01L 100.5(3)
O00C S002 O007 110.8(3)
O00C S002 O00G 121.0(4)
O00C S002 C01L 107.9(4)
O00G S002 O007 108.6(3)
O00G S002 C01L 105.9(4)
C00H O003 C00U 121.6(4)
C014 O005 S001 119.3(4)
C01C O007 S002 124.8(4)
C011 O008 C01J 121.4(5)
C00M N00A H00A 125.4
C019 N00A H00A 125.4
C019 N00A C00M 109.2(4)
C00I N00B H00B 125.1
C00W N00B H00B 125.1
C00W N00B C00I 109.8(4)
C00T C00F C00K 120.2(4)
C014 C00F C00K 121.5(5)
C014 C00F C00T 118.1(4)
O003 C00H C00I 112.5(4)
O004 C00H O003 124.4(5)
O004 C00H C00I 123.1(4)
N00B C00I C00H 119.2(4)
N00B C00I C00K 106.4(5)
C00K C00I C00H 134.3(4)
C00I C00K C00F 128.6(5)
C00I C00K C00N 107.9(4)
C00N C00K C00F 123.4(5)
C016 C00L H00L 119.9
C017 C00L H00L 119.9
C017 C00L C016 120.1(5)
N00A C00M C00V 107.1(5)
N00A C00M C011 120.1(4)
C00V C00M C011 132.8(4)
C00K C00N C013 125.8(4)
C00W C00N C00K 106.6(5)
C00W C00N C013 127.5(5)
C00V C00P C01E 127.7(5)
C019 C00P C00V 105.8(5)
C019 C00P C01E 126.5(5)
C00Y C00S H00S 119.6
C00Z C00S H00S 119.6
C00Z C00S C00Y 120.8(5)
C00Y C00T C00F 118.8(5)
C01D C00T C00F 122.5(4)
C01D C00T C00Y 118.7(5)
O003 C00U C01G 110.4(5)
O003 C00U C01K 109.4(5)
O003 C00U C01M 101.0(5)
C01K C00U C01G 112.4(6)
C01K C00U C01M 112.6(6)
C01M C00U C01G 110.4(6)
C00M C00V C00P 107.8(4)
C00M C00V C015 126.3(5)
C00P C00V C015 125.8(5)
N00B C00W C00N 109.2(4)
N00B C00W H00W 125.4
C00N C00W H00W 125.4
C012 C00X H00X 120.0
C012 C00X C01A 120.0(6)
C01A C00X H00X 120.0
C00S C00Y C00T 119.8(5)
C00S C00Y C017 121.5(5)
C00T C00Y C017 118.7(5)
C00S C00Z H00Z 120.6
C00S C00Z C014 118.8(5)
C014 C00Z H00Z 120.6
C015 C010 C01A 120.6(5)
C01B C010 C015 124.5(5)
C01B C010 C01A 114.7(6)
O006 C011 O008 125.4(5)
O006 C011 C00M 124.0(4)
O008 C011 C00M 110.5(4)
C00X C012 H012 119.3
C00X C012 C01I 121.4(7)
C01I C012 H012 119.3
C00N C013 H01A 109.5
C00N C013 H01B 109.5
C00N C013 H01C 109.5
H01A C013 H01B 109.5
H01A C013 H01C 109.5
H01B C013 H01C 109.5
C00F C014 O005 118.9(4)
C00F C014 C00Z 123.7(5)
C00Z C014 O005 117.3(5)
C010 C015 C00V 120.9(5)
C01C C015 C00V 121.6(5)
C01C C015 C010 117.4(5)
C00L C016 H016 120.0
C01D C016 C00L 120.0(6)
C01D C016 H016 120.0
C00L C017 C00Y 121.3(5)
C00L C017 H017 119.3
C00Y C017 H017 119.3
N00A C019 C00P 110.2(5)
N00A C019 H019 124.9
C00P C019 H019 124.9
C00X C01A C010 119.7(6)
C01F C01A C00X 122.4(6)
C01F C01A C010 117.8(6)
C010 C01B H01N 117.3
C01I C01B C010 125.3(7)
C01I C01B H01N 117.3
C015 C01C O007 119.5(5)
C015 C01C C01H 123.6(6)
C01H C01C O007 116.8(5)
C00T C01D H01D 119.4
C016 C01D C00T 121.3(5)
C016 C01D H01D 119.4
C00P C01E H01O 109.5
C00P C01E H01P 109.5
C00P C01E H01Q 109.5
H01O C01E H01P 109.5
H01O C01E H01Q 109.5
H01P C01E H01Q 109.5
C01A C01F H01R 119.2
C01H C01F C01A 121.6(5)
C01H C01F H01R 119.2
C00U C01G H01E 109.5
C00U C01G H01F 109.5
C00U C01G H01G 109.5
H01E C01G H01F 109.5
H01E C01G H01G 109.5
H01F C01G H01G 109.5
C01C C01H H01S 120.6
C01F C01H C01C 118.7(6)
C01F C01H H01S 120.6
C012 C01I H01T 120.9
C01B C01I C012 118.3(7)
C01B C01I H01T 120.9
O008 C01J C01N 110.1(7)
O008 C01J C01O 110.1(8)
O008 C01J C01Q 100.8(6)
C01N C01J C01O 111.5(7)
C01Q C01J C01N 116.2(10)
C01Q C01J C01O 107.6(9)
C00U C01K H01H 109.5
C00U C01K H01I 109.5
C00U C01K H01J 109.5
H01H C01K H01I 109.5
H01H C01K H01J 109.5
H01I C01K H01J 109.5
F00E C01L S002 107.9(6)
F00J C01L S002 108.5(6)
F00J C01L F00E 108.1(7)
F00Q C01L S002 109.4(6)
F00Q C01L F00E 109.3(8)
F00Q C01L F00J 113.6(9)
C00U C01M H01K 109.5
C00U C01M H01L 109.5
C00U C01M H01M 109.5
H01K C01M H01L 109.5
H01K C01M H01M 109.5
H01L C01M H01M 109.5
C01J C01N H01U 109.5
C01J C01N H01V 109.5
C01J C01N H01W 109.5
H01U C01N H01V 109.5
H01U C01N H01W 109.5
H01V C01N H01W 109.5
C01J C01O H01X 109.5
C01J C01O H01Y 109.5
C01J C01O H 109.5
H01X C01O H01Y 109.5
H01X C01O H 109.5
H01Y C01O H 109.5
F009 C01P S001 106.1(6)
F00O C01P S001 110.3(6)
F00O C01P F009 106.9(7)
F018 C01P S001 112.2(6)
F018 C01P F009 110.3(7)
F018 C01P F00O 110.8(9)
C01J C01Q H01Z 109.5
C01J C01Q HA 109.5
C01J C01Q HB 109.5
H01Z C01Q HA 109.5
H01Z C01Q HB 109.5
HA C01Q HB 109.5

loop_
_geom_bond_atom_site_label_1
_geom_bond_atom_site_label_2
_geom_bond_distance
S001 O005 1.559(4)
S001 O00D 1.402(7)
S001 O00R 1.402(7)
S001 C01P 1.841(8)
S002 O007 1.548(4)
S002 O00C 1.389(6)
S002 O00G 1.399(6)
S002 C01L 1.842(8)
O003 C00H 1.328(6)
O003 C00U 1.490(8)
O004 C00H 1.220(6)
O005 C014 1.439(7)
O006 C011 1.217(6)
O007 C01C 1.422(8)
O008 C011 1.329(6)
O008 C01J 1.479(9)
F009 C01P 1.337(9)
N00A H00A 0.8600
N00A C00M 1.370(6)
N00A C019 1.338(8)
N00B H00B 0.8600
N00B C00I 1.378(6)
N00B C00W 1.351(8)
F00E C01L 1.322(9)
C00F C00K 1.494(6)
C00F C00T 1.432(7)
C00F C014 1.357(7)
C00H C00I 1.436(8)
C00I C00K 1.402(7)
F00J C01L 1.302(10)
C00K C00N 1.408(7)
C00L H00L 0.9300
C00L C016 1.418(8)
C00L C017 1.348(10)
C00M C00V 1.395(8)
C00M C011 1.454(8)
C00N C00W 1.378(7)
C00N C013 1.501(8)
F00O C01P 1.280(11)
C00P C00V 1.406(8)
C00P C019 1.376(7)
C00P C01E 1.504(9)
F00Q C01L 1.278(10)
C00S H00S 0.9300
C00S C00Y 1.417(9)
C00S C00Z 1.352(9)
C00T C00Y 1.418(7)
C00T C01D 1.408(8)
C00U C01G 1.523(9)
C00U C01K 1.500(10)
C00U C01M 1.513(9)
C00V C015 1.492(7)
C00W H00W 0.9300
C00X H00X 0.9300
C00X C012 1.347(11)
C00X C01A 1.422(10)
C00Y C017 1.424(8)
C00Z H00Z 0.9300
C00Z C014 1.407(7)
C010 C015 1.422(8)
C010 C01A 1.431(7)
C010 C01B 1.389(8)
C012 H012 0.9300
C012 C01I 1.379(11)
C013 H01A 0.9600
C013 H01B 0.9600
C013 H01C 0.9600
C015 C01C 1.349(8)
C016 H016 0.9300
C016 C01D 1.368(8)
C017 H017 0.9300
F018 C01P 1.261(10)
C019 H019 0.9300
C01A C01F 1.413(9)
C01B H01N 0.9300
C01B C01I 1.346(10)
C01C C01H 1.416(8)
C01D H01D 0.9300
C01E H01O 0.9600
C01E H01P 0.9600
C01E H01Q 0.9600
C01F H01R 0.9300
C01F C01H 1.352(10)
C01G H01E 0.9600
C01G H01F 0.9600
C01G H01G 0.9600
C01H H01S 0.9300
C01I H01T 0.9300
C01J C01N 1.522(15)
C01J C01O 1.539(17)
C01J C01Q 1.514(11)
C01K H01H 0.9600
C01K H01I 0.9600
C01K H01J 0.9600
C01M H01K 0.9600
C01M H01L 0.9600
C01M H01M 0.9600
C01N H01U 0.9600
C01N H01V 0.9600
C01N H01W 0.9600
C01O H01X 0.9600
C01O H01Y 0.9600
C01O H 0.9600
C01Q H01Z 0.9600
C01Q HA 0.9600
C01Q HB 0.9600
